data_1567038
loop_
_publ_author_name
'Sun, Lincong'
'Zhao, Yuyao'
'Liu, Bingxian'
'Chang, Junbiao'
'Li, Xingwei'

_publ_section_title
;
 RhodiumIII-catalyzed remote difunctionalization of arenes assisted by a
 relay directing group
;
_journal_issue 24
_journal_name_full 'Chemical Science'
_journal_page_first 7347
_journal_page_last 7354
_journal_paper_doi 10.1039/D2SC02205B
_journal_volume 13
_journal_year 2022
_chemical_formula_moiety 'C29 H22 Cl N O'
_chemical_formula_sum 'C29 H22 Cl N O'
_chemical_formula_weight 435.92
_space_group_crystal_system monoclinic
_space_group_IT_number 14
_space_group_name_Hall '-P 2yn'
_space_group_name_H-M_alt 'P 1 21/n 1'
_atom_sites_solution_hydrogens geom
_atom_sites_solution_primary dual
_audit_creation_date 2022-01-07
_audit_creation_method
;
Olex2 1.3
(compiled 2020.11.12 svn.r5f609507 for OlexSys, GUI svn.r6408)
;
_audit_update_record
;
2022-01-21 deposited with the CCDC.	2022-05-30 downloaded from the CCDC.
;
_cell_angle_alpha 90
_cell_angle_beta 104.828(2)
_cell_angle_gamma 90
_cell_formula_units_Z 4
_cell_length_a 16.7731(3)
_cell_length_b 7.1332(2)
_cell_length_c 19.2367(4)
_cell_measurement_reflns_used 5461
_cell_measurement_temperature 293(2)
_cell_measurement_theta_max 70.9580
_cell_measurement_theta_min 4.0470
_cell_volume 2224.95(9)
_computing_cell_refinement 'CrysAlisPro 1.171.40.53 (Rigaku OD, 2019)'
_computing_data_collection 'CrysAlisPro 1.171.40.53 (Rigaku OD, 2019)'
_computing_data_reduction 'CrysAlisPro 1.171.40.53 (Rigaku OD, 2019)'
_computing_molecular_graphics 'Olex2 1.3 (Dolomanov et al., 2009)'
_computing_publication_material 'Olex2 1.3 (Dolomanov et al., 2009)'
_computing_structure_refinement 'SHELXL 2018/3 (Sheldrick, 2015)'
_computing_structure_solution 'SHELXT 2018/2 (Sheldrick, 2018)'
_diffrn_ambient_temperature 293(2)
_diffrn_detector 'CCD plate'
_diffrn_detector_area_resol_mean 8.0521
_diffrn_detector_type EosS2
_diffrn_measured_fraction_theta_full 0.996
_diffrn_measured_fraction_theta_max 0.969
_diffrn_measurement_details
;
List of Runs (angles in degrees, time in seconds):

  # Type    Start    End  Width  t~exp~   \w     \q     \k     \f   Frames
#--------------------------------------------------------------------------
  1  \w    -73.00  24.00   1.00    1.61    --  -35.62  96.00  83.00   97
  2  \w     -2.00  73.00   1.00    1.61    --   35.62 -96.00 -25.00   75
  3  \w     38.00 109.00   1.00    6.44    --  107.12 -96.00 -25.00   71
  4  \w    104.00 177.00   1.00    6.44    --  107.12  96.00  83.00   73
  5  \w   -107.00 -42.00   1.00    1.61    --  -35.62-178.00-120.00   65
  6  \w   -103.00 -22.00   1.00    1.61    --  -35.62 -57.00 120.00   81
  7  \w    -61.00  19.00   1.00    1.61    --  -35.62  77.00-120.00   80
  8  \w     73.00 107.00   1.00    1.61    --   35.62-178.00 -90.00   34
  9  \w     50.00  75.00   1.00    6.44    --  107.12 -30.00 150.00   25
 10  \w     82.00 129.00   1.00    6.44    --  107.12 -30.00 150.00   47
 11  \w     38.00 101.00   1.00    6.44    --  107.12-111.00 -60.00   63
 12  \w     88.00 113.00   1.00    6.44    --  107.12-111.00  60.00   25
 13  \w    101.00 177.00   1.00    6.44    --  107.12 111.00-180.00   76
 14  \w    101.00 128.00   1.00    6.44    --  107.12 111.00-120.00   27
 15  \w    145.00 170.00   1.00    6.44    --  107.12 111.00-120.00   25
 16  \w     38.00  67.00   1.00    6.44    --  107.12-111.00  60.00   29
 17  \w    148.00 174.00   1.00    6.44    --  107.12  61.00 -30.00   26
 18  \w    107.00 133.00   1.00    6.44    --  107.12  61.00 -30.00   26
 19  \w     42.00 122.00   1.00    6.44    --  107.12 -45.00  30.00   80
 20  \w     90.00 167.00   1.00    6.44    --  107.12  45.00-180.00   77
;
_diffrn_measurement_device 'four-circle diffractometer'
_diffrn_measurement_device_type 'SuperNova, Dual, Cu at home/near, EosS2'
_diffrn_measurement_method '\w scans'
_diffrn_orient_matrix_type 'CrysAlisPro convention (1999,Acta A55,543-557)'
_diffrn_orient_matrix_UB_11 -0.0175734000
_diffrn_orient_matrix_UB_12 -0.1758431000
_diffrn_orient_matrix_UB_13 -0.0480045000
_diffrn_orient_matrix_UB_21 -0.0356353000
_diffrn_orient_matrix_UB_22 -0.0993472000
_diffrn_orient_matrix_UB_23 0.0564861000
_diffrn_orient_matrix_UB_31 -0.0863145000
_diffrn_orient_matrix_UB_32 0.0767250000
_diffrn_orient_matrix_UB_33 -0.0369223000
_diffrn_radiation_monochromator mirror
_diffrn_radiation_probe x-ray
_diffrn_radiation_type 'Cu K\a'
_diffrn_radiation_wavelength 1.54184
_diffrn_reflns_av_R_equivalents 0.0204
_diffrn_reflns_av_unetI/netI 0.0267
_diffrn_reflns_Laue_measured_fraction_full 0.996
_diffrn_reflns_Laue_measured_fraction_max 0.969
_diffrn_reflns_limit_h_max 15
_diffrn_reflns_limit_h_min -20
_diffrn_reflns_limit_k_max 8
_diffrn_reflns_limit_k_min -8
_diffrn_reflns_limit_l_max 22
_diffrn_reflns_limit_l_min -23
_diffrn_reflns_number 10420
_diffrn_reflns_point_group_measured_fraction_full 0.996
_diffrn_reflns_point_group_measured_fraction_max 0.969
_diffrn_reflns_theta_full 67.684
_diffrn_reflns_theta_max 71.966
_diffrn_reflns_theta_min 4.050
_diffrn_source 'micro-focus sealed X-ray tube'
_diffrn_source_type 'SuperNova (Cu) X-ray Source'
_exptl_absorpt_coefficient_mu 1.679
_exptl_absorpt_correction_T_max 1.00000
_exptl_absorpt_correction_T_min 0.72228
_exptl_absorpt_correction_type multi-scan
_exptl_absorpt_process_details
;
CrysAlisPro 1.171.40.53 (Rigaku Oxford Diffraction, 2019)
Empirical absorption correction using spherical harmonics,
 implemented in SCALE3 ABSPACK scaling algorithm.
;
_exptl_crystal_colour 'clear light colourless'
_exptl_crystal_colour_lustre clear
_exptl_crystal_colour_modifier light
_exptl_crystal_colour_primary colourless
_exptl_crystal_density_diffrn 1.301
_exptl_crystal_description block
_exptl_crystal_F_000 912
_exptl_crystal_size_max 0.1
_exptl_crystal_size_mid 0.1
_exptl_crystal_size_min 0.1
_refine_diff_density_max 0.256
_refine_diff_density_min -0.179
_refine_diff_density_rms 0.041
_refine_ls_extinction_method none
_refine_ls_goodness_of_fit_ref 1.084
_refine_ls_hydrogen_treatment constr
_refine_ls_matrix_type full
_refine_ls_number_parameters 290
_refine_ls_number_reflns 4246
_refine_ls_number_restraints 0
_refine_ls_restrained_S_all 1.084
_refine_ls_R_factor_all 0.0608
_refine_ls_R_factor_gt 0.0490
_refine_ls_shift/su_max 0.000
_refine_ls_shift/su_mean 0.000
_refine_ls_structure_factor_coef Fsqd
_refine_ls_weighting_details 'w=1/[\s^2^(Fo^2^)+(0.0493P)^2^+1.2823P] where P=(Fo^2^+2Fc^2^)/3'
_refine_ls_weighting_scheme calc
_refine_ls_wR_factor_gt 0.1322
_refine_ls_wR_factor_ref 0.1374
_reflns_Friedel_coverage 0.000
_reflns_number_gt 3517
_reflns_number_total 4246
_reflns_threshold_expression 'I > 2\s(I)'
_cod_data_source_file d2sc02205b2.cif
_cod_data_source_block slc-20220107
_cod_depositor_comments 'Adding full bibliography for 1567038--1567039.cif.'
_cod_database_code 1567038
_shelx_shelxl_version_number 2018/3
_chemical_oxdiff_formula 'C1 H1 O1 Cl1 N1'
_shelx_space_group_comment
;
The symmetry employed for this shelxl refinement is uniquely defined
by the following loop, which should always be used as a source of
symmetry information in preference to the above space-group names.
They are only intended as comments.
;
_shelx_estimated_absorpt_t_max 0.850
_shelx_estimated_absorpt_t_min 0.850
_reflns_odcompleteness_completeness 99.72
_reflns_odcompleteness_iscentric 1
_reflns_odcompleteness_theta 66.97
_olex2_refinement_description
;
1. Fixed Uiso
 At 1.2 times of:
  All C(H) groups, All C(H,H) groups
 At 1.5 times of:
  All C(H,H,H) groups
2.a Secondary CH2 refined with riding coordinates:
 C7(H7A,H7B), C18(H18A,H18B)
2.b Aromatic/amide H refined with riding coordinates:
 C26(H26), C22(H22), C12(H12), C15(H15), C2(H2), C28(H28), C13(H13), C24(H24),
 C25(H25), C32(H32), C3(H3), C23(H23), C31(H31), C29(H29), C30(H30)
2.c Idealised Me refined as rotating group:
 C20(H20A,H20B,H20C)
;
_olex2_date_sample_data_collection 2022-01-07
_olex2_submission_special_instructions 'No special instructions were received'
_oxdiff_exptl_absorpt_empirical_details
;
Empirical correction (ABSPACK) includes:
- Absorption correction using spherical harmonics
- Frame scaling
;
_oxdiff_exptl_absorpt_empirical_full_max 1.426
_oxdiff_exptl_absorpt_empirical_full_min 0.748

loop_
_space_group_symop_operation_xyz
'x, y, z'
'-x+1/2, y+1/2, -z+1/2'
'-x, -y, -z'
'x-1/2, -y-1/2, z-1/2'

loop_
_atom_site_label
_atom_site_type_symbol
_atom_site_fract_x
_atom_site_fract_y
_atom_site_fract_z
_atom_site_U_iso_or_equiv
_atom_site_adp_type
_atom_site_occupancy
_atom_site_site_symmetry_order
_atom_site_calc_flag
_atom_site_refinement_flags_posn
_atom_site_refinement_flags_adp
_atom_site_refinement_flags_occupancy
_atom_site_disorder_assembly
_atom_site_disorder_group
Cl17 Cl 0.80040(4) 0.60424(11) 0.61900(3) 0.0671(2) Uani 1 1 d . . . . .
O19 O 0.53703(12) 0.6579(3) 0.08751(9) 0.0649(5) Uani 1 1 d . . . . .
N16 N 0.76862(11) 0.6004(3) 0.40768(11) 0.0477(5) Uani 1 1 d . . . . .
C21 C 0.43034(12) 0.0935(3) 0.28160(11) 0.0404(5) Uani 1 1 d . . . . .
C9 C 0.54905(12) 0.3147(3) 0.29724(11) 0.0376(4) Uani 1 1 d . . . . .
C10 C 0.58903(12) 0.4732(3) 0.26766(11) 0.0381(5) Uani 1 1 d . . . . .
C11 C 0.68680(13) 0.6012(3) 0.38340(12) 0.0410(5) Uani 1 1 d . . . . .
C5 C 0.55908(13) 0.5029(3) 0.19453(12) 0.0427(5) Uani 1 1 d . . . . .
C1 C 0.65188(13) 0.5976(3) 0.30398(12) 0.0413(5) Uani 1 1 d . . . . .
C27 C 0.59414(13) 0.2242(3) 0.36580(11) 0.0415(5) Uani 1 1 d . . . . .
C14 C 0.75412(15) 0.6053(3) 0.52723(12) 0.0462(5) Uani 1 1 d . . . . .
C8 C 0.47404(13) 0.2547(3) 0.25913(11) 0.0413(5) Uani 1 1 d . . . . .
C26 C 0.46259(14) -0.0862(3) 0.28857(13) 0.0481(5) Uani 1 1 d . . . . .
H26 H 0.514250 -0.107632 0.280644 0.058 Uiso 1 1 calc R U . . .
C22 C 0.35230(14) 0.1207(4) 0.29312(13) 0.0493(6) Uani 1 1 d . . . . .
H22 H 0.329112 0.239988 0.288289 0.059 Uiso 1 1 calc R U . . .
C12 C 0.63518(14) 0.6111(3) 0.42997(13) 0.0482(5) Uani 1 1 d . . . . .
H12 H 0.578269 0.617242 0.411688 0.058 Uiso 1 1 calc R U . . .
C15 C 0.80093(14) 0.6023(4) 0.47841(13) 0.0505(6) Uani 1 1 d . . . . .
H15 H 0.858043 0.601518 0.495559 0.061 Uiso 1 1 calc R U . . .
C2 C 0.68041(14) 0.7356(3) 0.26415(13) 0.0481(5) Uani 1 1 d . . . . .
H2 H 0.724300 0.810583 0.287947 0.058 Uiso 1 1 calc R U . . .
C4 C 0.58359(15) 0.6479(4) 0.15791(13) 0.0505(6) Uani 1 1 d . . . . .
C28 C 0.67574(14) 0.1716(3) 0.37488(14) 0.0500(6) Uani 1 1 d . . . . .
H28 H 0.700097 0.184319 0.336803 0.060 Uiso 1 1 calc R U . . .
C7 C 0.42914(13) 0.3457(4) 0.18743(12) 0.0469(5) Uani 1 1 d . . . . .
H7A H 0.387873 0.260348 0.160055 0.056 Uiso 1 1 calc R U . . .
H7B H 0.401521 0.459246 0.196403 0.056 Uiso 1 1 calc R U . . .
C13 C 0.66914(15) 0.6116(4) 0.50287(13) 0.0521(6) Uani 1 1 d . . . . .
H13 H 0.636019 0.616060 0.534908 0.063 Uiso 1 1 calc R U . . .
C24 C 0.34228(16) -0.2051(4) 0.31887(13) 0.0582(7) Uani 1 1 d . . . . .
H24 H 0.313090 -0.304640 0.331579 0.070 Uiso 1 1 calc R U . . .
C6 C 0.49171(14) 0.3922(4) 0.14500(12) 0.0467(5) Uani 1 1 d . . . . .
C25 C 0.41894(16) -0.2345(4) 0.30718(14) 0.0559(6) Uani 1 1 d . . . . .
H25 H 0.441480 -0.354434 0.311804 0.067 Uiso 1 1 calc R U . . .
C32 C 0.55882(16) 0.1966(4) 0.42288(12) 0.0525(6) Uani 1 1 d . . . . .
H32 H 0.503639 0.226960 0.417423 0.063 Uiso 1 1 calc R U . . .
C3 C 0.64681(15) 0.7665(4) 0.19132(14) 0.0545(6) Uani 1 1 d . . . . .
H3 H 0.665764 0.861449 0.166505 0.065 Uiso 1 1 calc R U . . .
C23 C 0.30926(15) -0.0284(4) 0.31167(14) 0.0580(7) Uani 1 1 d . . . . .
H23 H 0.257371 -0.008457 0.319327 0.070 Uiso 1 1 calc R U . . .
C31 C 0.6041(2) 0.1249(4) 0.48752(14) 0.0678(8) Uani 1 1 d . . . . .
H31 H 0.579647 0.107670 0.525292 0.081 Uiso 1 1 calc R U . . .
C18 C 0.46463(16) 0.5403(5) 0.08481(13) 0.0612(7) Uani 1 1 d . . . . .
H18A H 0.446452 0.479809 0.038277 0.073 Uiso 1 1 calc R U . . .
H18B H 0.419641 0.615523 0.092855 0.073 Uiso 1 1 calc R U . . .
C29 C 0.72142(18) 0.1004(4) 0.43971(16) 0.0661(8) Uani 1 1 d . . . . .
H29 H 0.776267 0.066907 0.445177 0.079 Uiso 1 1 calc R U . . .
C20 C 0.52487(18) 0.2165(4) 0.11706(15) 0.0667(8) Uani 1 1 d . . . . .
H20A H 0.567066 0.250755 0.093855 0.100 Uiso 1 1 calc R U . . .
H20B H 0.480826 0.154132 0.083185 0.100 Uiso 1 1 calc R U . . .
H20C H 0.547613 0.133773 0.156527 0.100 Uiso 1 1 calc R U . . .
C30 C 0.6858(2) 0.0790(4) 0.49594(16) 0.0731(9) Uani 1 1 d . . . . .
H30 H 0.716908 0.033536 0.539843 0.088 Uiso 1 1 calc R U . . .

loop_
_atom_site_aniso_label
_atom_site_aniso_U_11
_atom_site_aniso_U_22
_atom_site_aniso_U_33
_atom_site_aniso_U_23
_atom_site_aniso_U_13
_atom_site_aniso_U_12
Cl17 0.0733(4) 0.0768(5) 0.0451(3) 0.0045(3) 0.0039(3) -0.0041(4)
O19 0.0706(11) 0.0802(13) 0.0445(9) 0.0169(9) 0.0159(8) -0.0008(10)
N16 0.0405(10) 0.0503(11) 0.0525(11) -0.0030(9) 0.0123(8) -0.0034(8)
C21 0.0331(10) 0.0479(12) 0.0372(10) -0.0034(9) 0.0037(8) -0.0043(9)
C9 0.0344(10) 0.0399(11) 0.0394(10) -0.0005(9) 0.0113(8) 0.0008(9)
C10 0.0343(10) 0.0406(11) 0.0411(10) 0.0014(9) 0.0126(8) 0.0028(9)
C11 0.0416(11) 0.0338(11) 0.0489(12) -0.0029(9) 0.0140(9) -0.0040(9)
C5 0.0400(11) 0.0476(12) 0.0427(11) 0.0023(10) 0.0148(9) 0.0051(10)
C1 0.0372(10) 0.0417(12) 0.0468(11) 0.0000(9) 0.0142(9) 0.0007(9)
C27 0.0425(11) 0.0374(11) 0.0412(11) 0.0000(9) 0.0042(9) -0.0080(9)
C14 0.0520(13) 0.0390(12) 0.0452(12) 0.0002(9) 0.0082(10) -0.0037(10)
C8 0.0393(11) 0.0430(12) 0.0421(11) -0.0004(9) 0.0111(9) 0.0012(9)
C26 0.0405(11) 0.0505(13) 0.0532(13) -0.0049(11) 0.0116(10) 0.0002(10)
C22 0.0389(11) 0.0556(14) 0.0526(13) 0.0015(11) 0.0104(10) 0.0028(10)
C12 0.0408(11) 0.0509(14) 0.0538(13) -0.0056(11) 0.0136(10) -0.0025(10)
C15 0.0404(12) 0.0514(14) 0.0563(14) 0.0004(11) 0.0062(10) -0.0016(10)
C2 0.0456(12) 0.0464(13) 0.0558(13) 0.0003(11) 0.0194(10) -0.0051(10)
C4 0.0540(13) 0.0568(14) 0.0446(12) 0.0088(11) 0.0197(10) 0.0063(12)
C28 0.0470(13) 0.0417(12) 0.0568(13) 0.0005(11) 0.0050(10) -0.0008(10)
C7 0.0381(11) 0.0523(13) 0.0474(12) 0.0007(10) 0.0056(9) 0.0001(10)
C13 0.0558(14) 0.0539(14) 0.0508(13) -0.0036(11) 0.0213(11) -0.0044(11)
C24 0.0558(14) 0.0630(16) 0.0515(13) 0.0065(12) 0.0059(11) -0.0227(13)
C6 0.0451(12) 0.0565(14) 0.0377(11) 0.0004(10) 0.0090(9) 0.0042(11)
C25 0.0607(15) 0.0440(13) 0.0584(14) -0.0029(11) 0.0067(12) -0.0055(12)
C32 0.0545(13) 0.0579(15) 0.0445(12) -0.0003(11) 0.0116(10) -0.0151(12)
C3 0.0576(14) 0.0520(14) 0.0608(14) 0.0122(12) 0.0277(12) 0.0001(12)
C23 0.0392(12) 0.0795(19) 0.0571(14) 0.0046(14) 0.0156(11) -0.0087(12)
C31 0.092(2) 0.0630(17) 0.0424(13) 0.0059(12) 0.0073(13) -0.0250(16)
C18 0.0565(15) 0.081(2) 0.0440(12) 0.0107(13) 0.0095(11) 0.0052(14)
C29 0.0596(16) 0.0498(15) 0.0747(18) 0.0047(13) -0.0088(14) 0.0037(13)
C20 0.0659(17) 0.0746(19) 0.0589(15) -0.0154(14) 0.0146(13) 0.0093(15)
C30 0.090(2) 0.0549(17) 0.0560(16) 0.0135(13) -0.0138(15) -0.0101(16)

loop_
_atom_type_symbol
_atom_type_description
_atom_type_scat_dispersion_real
_atom_type_scat_dispersion_imag
_atom_type_scat_source
C C 0.0181 0.0091 'International Tables Vol C Tables 4.2.6.8 and 6.1.1.4'
H H 0.0000 0.0000 'International Tables Vol C Tables 4.2.6.8 and 6.1.1.4'
Cl Cl 0.3639 0.7018 'International Tables Vol C Tables 4.2.6.8 and 6.1.1.4'
N N 0.0311 0.0180 'International Tables Vol C Tables 4.2.6.8 and 6.1.1.4'
O O 0.0492 0.0322 'International Tables Vol C Tables 4.2.6.8 and 6.1.1.4'

loop_
_geom_angle_atom_site_label_1
_geom_angle_atom_site_label_2
_geom_angle_atom_site_label_3
_geom_angle
_geom_angle_site_symmetry_1
_geom_angle_site_symmetry_3
_geom_angle_publ_flag
C4 O19 C18 105.11(18) . . ?
C15 N16 C11 118.2(2) . . ?
C26 C21 C8 122.3(2) . . ?
C26 C21 C22 118.2(2) . . ?
C22 C21 C8 119.4(2) . . ?
C27 C9 C10 119.21(18) . . ?
C8 C9 C10 118.50(19) . . ?
C8 C9 C27 122.25(19) . . ?
C5 C10 C9 114.85(19) . . ?
C5 C10 C1 115.8(2) . . ?
C1 C10 C9 129.31(19) . . ?
N16 C11 C1 117.32(19) . . ?
N16 C11 C12 121.8(2) . . ?
C12 C11 C1 120.8(2) . . ?
C10 C5 C6 125.6(2) . . ?
C4 C5 C10 124.0(2) . . ?
C4 C5 C6 110.3(2) . . ?
C10 C1 C11 124.32(19) . . ?
C2 C1 C10 118.9(2) . . ?
C2 C1 C11 116.6(2) . . ?
C28 C27 C9 119.4(2) . . ?
C28 C27 C32 118.0(2) . . ?
C32 C27 C9 122.6(2) . . ?
C15 C14 Cl17 120.75(19) . . ?
C15 C14 C13 119.3(2) . . ?
C13 C14 Cl17 119.90(19) . . ?
C21 C8 C7 115.04(18) . . ?
C9 C8 C21 123.1(2) . . ?
C9 C8 C7 121.8(2) . . ?
C21 C26 H26 119.6 . . ?
C21 C26 C25 120.9(2) . . ?
C25 C26 H26 119.6 . . ?
C21 C22 H22 119.8 . . ?
C23 C22 C21 120.4(2) . . ?
C23 C22 H22 119.8 . . ?
C11 C12 H12 120.3 . . ?
C13 C12 C11 119.5(2) . . ?
C13 C12 H12 120.3 . . ?
N16 C15 C14 123.1(2) . . ?
N16 C15 H15 118.4 . . ?
C14 C15 H15 118.4 . . ?
C1 C2 H2 118.1 . . ?
C3 C2 C1 123.7(2) . . ?
C3 C2 H2 118.1 . . ?
C5 C4 O19 111.9(2) . . ?
C5 C4 C3 121.2(2) . . ?
C3 C4 O19 126.8(2) . . ?
C27 C28 H28 119.5 . . ?
C29 C28 C27 121.0(3) . . ?
C29 C28 H28 119.5 . . ?
C8 C7 H7A 109.9 . . ?
C8 C7 H7B 109.9 . . ?
H7A C7 H7B 108.3 . . ?
C6 C7 C8 109.07(18) . . ?
C6 C7 H7A 109.9 . . ?
C6 C7 H7B 109.9 . . ?
C14 C13 H13 121.0 . . ?
C12 C13 C14 118.0(2) . . ?
C12 C13 H13 121.0 . . ?
C25 C24 H24 120.2 . . ?
C23 C24 H24 120.2 . . ?
C23 C24 C25 119.6(2) . . ?
C5 C6 C7 106.53(18) . . ?
C5 C6 C18 98.3(2) . . ?
C5 C6 C20 111.9(2) . . ?
C7 C6 C18 116.1(2) . . ?
C7 C6 C20 112.0(2) . . ?
C20 C6 C18 111.2(2) . . ?
C26 C25 H25 119.9 . . ?
C24 C25 C26 120.2(2) . . ?
C24 C25 H25 119.9 . . ?
C27 C32 H32 119.4 . . ?
C31 C32 C27 121.2(3) . . ?
C31 C32 H32 119.4 . . ?
C2 C3 H3 122.0 . . ?
C4 C3 C2 116.0(2) . . ?
C4 C3 H3 122.0 . . ?
C22 C23 H23 119.7 . . ?
C24 C23 C22 120.7(2) . . ?
C24 C23 H23 119.7 . . ?
C32 C31 H31 120.1 . . ?
C30 C31 C32 119.8(3) . . ?
C30 C31 H31 120.1 . . ?
O19 C18 C6 106.40(19) . . ?
O19 C18 H18A 110.4 . . ?
O19 C18 H18B 110.4 . . ?
C6 C18 H18A 110.4 . . ?
C6 C18 H18B 110.4 . . ?
H18A C18 H18B 108.6 . . ?
C28 C29 H29 120.0 . . ?
C30 C29 C28 120.0(3) . . ?
C30 C29 H29 120.0 . . ?
C6 C20 H20A 109.5 . . ?
C6 C20 H20B 109.5 . . ?
C6 C20 H20C 109.5 . . ?
H20A C20 H20B 109.5 . . ?
H20A C20 H20C 109.5 . . ?
H20B C20 H20C 109.5 . . ?
C31 C30 H30 119.9 . . ?
C29 C30 C31 120.1(3) . . ?
C29 C30 H30 119.9 . . ?

loop_
_geom_bond_atom_site_label_1
_geom_bond_atom_site_label_2
_geom_bond_distance
_geom_bond_site_symmetry_2
_geom_bond_publ_flag
Cl17 C14 1.737(2) . ?
O19 C4 1.381(3) . ?
O19 C18 1.466(3) . ?
N16 C11 1.332(3) . ?
N16 C15 1.330(3) . ?
C21 C8 1.486(3) . ?
C21 C26 1.385(3) . ?
C21 C22 1.396(3) . ?
C9 C10 1.499(3) . ?
C9 C27 1.489(3) . ?
C9 C8 1.353(3) . ?
C10 C5 1.384(3) . ?
C10 C1 1.418(3) . ?
C11 C1 1.490(3) . ?
C11 C12 1.398(3) . ?
C5 C4 1.372(3) . ?
C5 C6 1.503(3) . ?
C1 C2 1.405(3) . ?
C27 C28 1.387(3) . ?
C27 C32 1.389(3) . ?
C14 C15 1.370(3) . ?
C14 C13 1.383(3) . ?
C8 C7 1.536(3) . ?
C26 H26 0.9300 . ?
C26 C25 1.385(3) . ?
C22 H22 0.9300 . ?
C22 C23 1.383(4) . ?
C12 H12 0.9300 . ?
C12 C13 1.372(3) . ?
C15 H15 0.9300 . ?
C2 H2 0.9300 . ?
C2 C3 1.387(3) . ?
C4 C3 1.380(4) . ?
C28 H28 0.9300 . ?
C28 C29 1.382(4) . ?
C7 H7A 0.9700 . ?
C7 H7B 0.9700 . ?
C7 C6 1.522(3) . ?
C13 H13 0.9300 . ?
C24 H24 0.9300 . ?
C24 C25 1.377(4) . ?
C24 C23 1.370(4) . ?
C6 C18 1.547(3) . ?
C6 C20 1.524(4) . ?
C25 H25 0.9300 . ?
C32 H32 0.9300 . ?
C32 C31 1.379(4) . ?
C3 H3 0.9300 . ?
C23 H23 0.9300 . ?
C31 H31 0.9300 . ?
C31 C30 1.377(5) . ?
C18 H18A 0.9700 . ?
C18 H18B 0.9700 . ?
C29 H29 0.9300 . ?
C29 C30 1.371(5) . ?
C20 H20A 0.9600 . ?
C20 H20B 0.9600 . ?
C20 H20C 0.9600 . ?
C30 H30 0.9300 . ?

loop_
_geom_torsion_atom_site_label_1
_geom_torsion_atom_site_label_2
_geom_torsion_atom_site_label_3
_geom_torsion_atom_site_label_4
_geom_torsion
_geom_torsion_site_symmetry_1
_geom_torsion_site_symmetry_2
_geom_torsion_site_symmetry_3
_geom_torsion_site_symmetry_4
_geom_torsion_publ_flag
Cl17 C14 C15 N16 179.06(19) . . . . ?
Cl17 C14 C13 C12 -179.62(19) . . . . ?
O19 C4 C3 C2 175.5(2) . . . . ?
N16 C11 C1 C10 131.0(2) . . . . ?
N16 C11 C1 C2 -53.2(3) . . . . ?
N16 C11 C12 C13 -2.9(4) . . . . ?
C21 C8 C7 C6 -138.9(2) . . . . ?
C21 C26 C25 C24 0.2(4) . . . . ?
C21 C22 C23 C24 -0.2(4) . . . . ?
C9 C10 C5 C4 175.7(2) . . . . ?
C9 C10 C5 C6 0.3(3) . . . . ?
C9 C10 C1 C11 -5.0(4) . . . . ?
C9 C10 C1 C2 179.3(2) . . . . ?
C9 C27 C28 C29 175.0(2) . . . . ?
C9 C27 C32 C31 -175.2(2) . . . . ?
C9 C8 C7 C6 39.1(3) . . . . ?
C10 C9 C27 C28 -47.9(3) . . . . ?
C10 C9 C27 C32 129.4(2) . . . . ?
C10 C9 C8 C21 177.21(19) . . . . ?
C10 C9 C8 C7 -0.6(3) . . . . ?
C10 C5 C4 O19 -172.7(2) . . . . ?
C10 C5 C4 C3 6.2(4) . . . . ?
C10 C5 C6 C7 36.8(3) . . . . ?
C10 C5 C6 C18 157.3(2) . . . . ?
C10 C5 C6 C20 -85.8(3) . . . . ?
C10 C1 C2 C3 4.5(3) . . . . ?
C11 N16 C15 C14 -0.1(4) . . . . ?
C11 C1 C2 C3 -171.6(2) . . . . ?
C11 C12 C13 C14 1.0(4) . . . . ?
C5 C10 C1 C11 174.0(2) . . . . ?
C5 C10 C1 C2 -1.7(3) . . . . ?
C5 C4 C3 C2 -3.2(4) . . . . ?
C5 C6 C18 O19 27.0(2) . . . . ?
C1 C10 C5 C4 -3.5(3) . . . . ?
C1 C10 C5 C6 -178.8(2) . . . . ?
C1 C11 C12 C13 179.1(2) . . . . ?
C1 C2 C3 C4 -2.0(4) . . . . ?
C27 C9 C10 C5 157.49(19) . . . . ?
C27 C9 C10 C1 -23.5(3) . . . . ?
C27 C9 C8 C21 -0.5(3) . . . . ?
C27 C9 C8 C7 -178.3(2) . . . . ?
C27 C28 C29 C30 0.7(4) . . . . ?
C27 C32 C31 C30 -0.2(4) . . . . ?
C8 C21 C26 C25 -177.7(2) . . . . ?
C8 C21 C22 C23 177.8(2) . . . . ?
C8 C9 C10 C5 -20.3(3) . . . . ?
C8 C9 C10 C1 158.7(2) . . . . ?
C8 C9 C27 C28 129.8(2) . . . . ?
C8 C9 C27 C32 -52.9(3) . . . . ?
C8 C7 C6 C5 -52.1(2) . . . . ?
C8 C7 C6 C18 -160.4(2) . . . . ?
C8 C7 C6 C20 70.5(2) . . . . ?
C26 C21 C8 C9 -61.5(3) . . . . ?
C26 C21 C8 C7 116.5(2) . . . . ?
C26 C21 C22 C23 0.6(3) . . . . ?
C22 C21 C8 C9 121.5(2) . . . . ?
C22 C21 C8 C7 -60.5(3) . . . . ?
C22 C21 C26 C25 -0.7(3) . . . . ?
C12 C11 C1 C10 -51.0(3) . . . . ?
C12 C11 C1 C2 124.8(2) . . . . ?
C15 N16 C11 C1 -179.6(2) . . . . ?
C15 N16 C11 C12 2.4(3) . . . . ?
C15 C14 C13 C12 1.2(4) . . . . ?
C4 O19 C18 C6 -26.8(3) . . . . ?
C4 C5 C6 C7 -139.1(2) . . . . ?
C4 C5 C6 C18 -18.6(2) . . . . ?
C4 C5 C6 C20 98.3(2) . . . . ?
C28 C27 C32 C31 2.2(4) . . . . ?
C28 C29 C30 C31 1.3(4) . . . . ?
C7 C6 C18 O19 140.0(2) . . . . ?
C13 C14 C15 N16 -1.7(4) . . . . ?
C6 C5 C4 O19 3.2(3) . . . . ?
C6 C5 C4 C3 -177.9(2) . . . . ?
C25 C24 C23 C22 -0.3(4) . . . . ?
C32 C27 C28 C29 -2.4(4) . . . . ?
C32 C31 C30 C29 -1.5(4) . . . . ?
C23 C24 C25 C26 0.3(4) . . . . ?
C18 O19 C4 C5 15.1(3) . . . . ?
C18 O19 C4 C3 -163.8(3) . . . . ?
C20 C6 C18 O19 -90.5(3) . . . . ?
